data_4329941
loop_
_publ_author_name
'Prisca K. Eckert'
'Viktoria H. Gessner'
'Michael Knorr'
'Carsten Strohmann'

_publ_contact_author_address
;Anorganische Chemie
Technische Universit\"at Dortmund
Otto-Hahn-Stra\&se
44227 Dortmund
Germany
;
_publ_contact_author_email carsten.strohmann@tu-dortmund.de
_publ_contact_author_fax '0049 231 755 3807'
_publ_contact_author_name 'Strohmann, Carsten'
_publ_contact_author_phone '0049 231 755 3813'
_publ_section_title
;
 Formation of Specific Configurations at Stereogenic Nitrogen Centers upon
 Their Coordination to Zinc and Mercury
;
_journal_name_full 'Inorganic Chemistry'
_journal_page_first 8516
_journal_page_last 8523
_journal_paper_doi 10.1021/ic301089h
_journal_volume 51
_journal_year 2012
_chemical_absolute_configuration syn
_chemical_formula_moiety 'C14 H30 Br2 Hg N2'
_chemical_formula_sum 'C14 H30 Br2 Hg N2'
_chemical_formula_weight 586.81
_chemical_name_systematic
; 
 ? 
;
_space_group_IT_number 4
_symmetry_cell_setting monoclinic
_symmetry_space_group_name_Hall 'P 2yb'
_symmetry_space_group_name_H-M 'P 1 21 1'
_atom_sites_solution_hydrogens geom
_atom_sites_solution_primary direct
_atom_sites_solution_secondary difmap
_audit_creation_method SHELXL-97
_cell_angle_alpha 90.00
_cell_angle_beta 92.018(8)
_cell_angle_gamma 90.00
_cell_formula_units_Z 4
_cell_length_a 8.7499(6)
_cell_length_b 15.8447(9)
_cell_length_c 13.4635(11)
_cell_measurement_reflns_used 8036
_cell_measurement_temperature 173(2)
_cell_measurement_theta_max 27.00
_cell_measurement_theta_min 2.33
_cell_volume 1865.4(2)
_computing_cell_refinement
;
        CrysAlisPro, Oxford Diffraction Ltd.,
        Version 1.171.33.55 (release 05-01-2010 CrysAlis171 .NET)
        (compiled Jan  5 2010,16:28:46)
;
_computing_data_collection
;
        CrysAlisPro, Oxford Diffraction Ltd.,
        Version 1.171.33.55 (release 05-01-2010 CrysAlis171 .NET)
        (compiled Jan  5 2010,16:28:46)
;
_computing_data_reduction
;
        CrysAlisPro, Oxford Diffraction Ltd.,
        Version 1.171.33.55 (release 05-01-2010 CrysAlis171 .NET)
        (compiled Jan  5 2010,16:28:46)
;
_computing_structure_refinement 'SHELXL-97 (Sheldrick, 1997)'
_computing_structure_solution 'SHELXS-97 (Sheldrick, 1990)'
_diffrn_ambient_temperature 173(2)
_diffrn_measured_fraction_theta_full 0.996
_diffrn_measured_fraction_theta_max 0.996
_diffrn_measurement_device_type 'Xcalibur, Sapphire3'
_diffrn_measurement_method '\w scans'
_diffrn_radiation_monochromator graphite
_diffrn_radiation_source 'fine-focus sealed tube'
_diffrn_radiation_type MoK\a
_diffrn_radiation_wavelength 0.71073
_diffrn_reflns_av_R_equivalents 0.0496
_diffrn_reflns_av_sigmaI/netI 0.1322
_diffrn_reflns_limit_h_max 11
_diffrn_reflns_limit_h_min -11
_diffrn_reflns_limit_k_max 20
_diffrn_reflns_limit_k_min -20
_diffrn_reflns_limit_l_max 17
_diffrn_reflns_limit_l_min -14
_diffrn_reflns_number 15591
_diffrn_reflns_theta_full 27.00
_diffrn_reflns_theta_max 27.00
_diffrn_reflns_theta_min 2.33
_exptl_absorpt_coefficient_mu 12.527
_exptl_absorpt_correction_T_max 0.3673
_exptl_absorpt_correction_T_min 0.1170
_exptl_absorpt_correction_type multi-scan
_exptl_absorpt_process_details
;
        CrysAlisPro, Oxford Diffraction Ltd.,
        Version 1.171.33.55 (release 05-01-2010 CrysAlis171 .NET)
        (compiled Jan  5 2010,16:28:46)
        empirical absorption correction using spherical harmonics,
 implemented in SCALE3 ABSPACK scaling algorithm.
;
_exptl_crystal_colour colourless
_exptl_crystal_density_diffrn 2.089
_exptl_crystal_description needles
_exptl_crystal_F_000 1112
_exptl_crystal_size_max 0.30
_exptl_crystal_size_mid 0.10
_exptl_crystal_size_min 0.10
_refine_diff_density_max 3.311
_refine_diff_density_min -1.564
_refine_diff_density_rms 0.230
_refine_ls_abs_structure_details 'Flack H D (1983), Acta Cryst. A39, 876-881'
_refine_ls_abs_structure_Flack 0.010(14)
_refine_ls_extinction_method none
_refine_ls_goodness_of_fit_ref 1.032
_refine_ls_hydrogen_treatment constr
_refine_ls_matrix_type full
_refine_ls_number_parameters 346
_refine_ls_number_reflns 8041
_refine_ls_number_restraints 1
_refine_ls_restrained_S_all 1.032
_refine_ls_R_factor_all 0.0909
_refine_ls_R_factor_gt 0.0564
_refine_ls_shift/su_max 0.002
_refine_ls_shift/su_mean 0.000
_refine_ls_structure_factor_coef Fsqd
_refine_ls_weighting_details 'calc w=1/[\s^2^(Fo^2^)+(0.0402P)^2^+0.0000P] where P=(Fo^2^+2Fc^2^)/3'
_refine_ls_weighting_scheme calc
_refine_ls_wR_factor_gt 0.1062
_refine_ls_wR_factor_ref 0.1107
_reflns_number_gt 4983
_reflns_number_total 8041
_reflns_threshold_expression >2sigma(I)
_cod_data_source_file ic301089h_si_001_9.cif
_cod_data_source_block hgn
_cod_original_sg_symbol_H-M 'P 21'
_cod_database_code 4329941

loop_
_symmetry_equiv_pos_as_xyz
'x, y, z'
'-x, y+1/2, -z'

loop_
_atom_site_label
_atom_site_type_symbol
_atom_site_fract_x
_atom_site_fract_y
_atom_site_fract_z
_atom_site_U_iso_or_equiv
_atom_site_adp_type
_atom_site_occupancy
_atom_site_symmetry_multiplicity
_atom_site_calc_flag
_atom_site_refinement_flags
Br1 Br 1.3960(2) 0.52622(11) 0.13651(15) 0.0535(5) Uani 1 1 d .
Br2 Br 1.0190(2) 0.72775(9) 0.11579(14) 0.0483(5) Uani 1 1 d .
Br3 Br 0.9050(2) 0.28360(12) 0.36317(18) 0.0641(6) Uani 1 1 d .
Br4 Br 0.5522(2) 0.07225(9) 0.34810(14) 0.0527(5) Uani 1 1 d .
C1 C 1.034(2) 0.6325(10) -0.1304(13) 0.053(5) Uani 1 1 d .
H1A H 0.9981 0.6223 -0.1990 0.079 Uiso 1 1 calc R
H1B H 1.1229 0.6703 -0.1301 0.079 Uiso 1 1 calc R
H1C H 0.9524 0.6585 -0.0931 0.079 Uiso 1 1 calc R
C2 C 1.209(2) 0.5185(12) -0.1329(15) 0.067(6) Uani 1 1 d .
H2A H 1.1797 0.5030 -0.2014 0.101 Uiso 1 1 calc R
H2B H 1.2453 0.4683 -0.0967 0.101 Uiso 1 1 calc R
H2C H 1.2910 0.5607 -0.1333 0.101 Uiso 1 1 calc R
C3 C 0.9448(19) 0.4905(8) -0.0879(14) 0.037(4) Uani 1 1 d .
H3 H 0.9929 0.4332 -0.0869 0.045 Uiso 1 1 calc R
C4 C 0.8495(19) 0.4949(9) -0.1846(14) 0.042(5) Uani 1 1 d .
H4A H 0.8050 0.5520 -0.1919 0.050 Uiso 1 1 calc R
H4B H 0.9166 0.4852 -0.2412 0.050 Uiso 1 1 calc R
C5 C 0.7255(18) 0.4321(10) -0.1879(13) 0.044(5) Uani 1 1 d .
H5A H 0.7703 0.3747 -0.1893 0.053 Uiso 1 1 calc R
H5B H 0.6624 0.4399 -0.2497 0.053 Uiso 1 1 calc R
C6 C 0.6245(18) 0.4396(10) -0.0991(17) 0.056(6) Uani 1 1 d .
H6A H 0.5744 0.4957 -0.0992 0.067 Uiso 1 1 calc R
H6B H 0.5439 0.3958 -0.1027 0.067 Uiso 1 1 calc R
C7 C 0.7212(17) 0.4287(9) -0.0056(15) 0.044(5) Uani 1 1 d .
H7A H 0.7667 0.3715 -0.0048 0.053 Uiso 1 1 calc R
H7B H 0.6554 0.4335 0.0525 0.053 Uiso 1 1 calc R
C8 C 0.8491(18) 0.4943(9) 0.0037(12) 0.035(4) Uani 1 1 d .
H8 H 0.7989 0.5510 0.0036 0.042 Uiso 1 1 calc R
C9 C 1.0095(17) 0.4001(9) 0.1110(14) 0.040(5) Uani 1 1 d .
H9A H 0.9260 0.3601 0.1212 0.059 Uiso 1 1 calc R
H9B H 1.0806 0.3990 0.1689 0.059 Uiso 1 1 calc R
H9C H 1.0639 0.3842 0.0515 0.059 Uiso 1 1 calc R
C10 C 0.856(2) 0.5131(10) 0.1869(13) 0.042(5) Uani 1 1 d .
H10A H 0.8061 0.5684 0.1738 0.050 Uiso 1 1 calc R
H10B H 0.7739 0.4710 0.1968 0.050 Uiso 1 1 calc R
C11 C 0.9536(19) 0.5192(10) 0.2801(14) 0.049(5) Uani 1 1 d .
H11A H 0.9995 0.4633 0.2947 0.059 Uiso 1 1 calc R
H11B H 1.0379 0.5594 0.2692 0.059 Uiso 1 1 calc R
C12 C 0.867(2) 0.5475(12) 0.3679(14) 0.057(6) Uani 1 1 d .
H12A H 0.7726 0.5137 0.3720 0.068 Uiso 1 1 calc R
H12B H 0.8377 0.6074 0.3590 0.068 Uiso 1 1 calc R
C13 C 0.962(3) 0.5380(14) 0.4645(15) 0.095(8) Uani 1 1 d .
H13A H 0.9889 0.4778 0.4742 0.114 Uiso 1 1 calc R
H13B H 1.0584 0.5702 0.4593 0.114 Uiso 1 1 calc R
C14 C 0.888(3) 0.565(2) 0.543(2) 0.146(12) Uiso 1 1 d .
H14A H 0.8337 0.6175 0.5263 0.218 Uiso 1 1 calc R
H14B H 0.9624 0.5761 0.5983 0.218 Uiso 1 1 calc R
H14C H 0.8153 0.5223 0.5634 0.218 Uiso 1 1 calc R
C15 C 0.584(2) 0.1277(10) 0.6082(14) 0.067(6) Uani 1 1 d .
H15A H 0.5835 0.1261 0.6810 0.100 Uiso 1 1 calc R
H15B H 0.6562 0.0858 0.5844 0.100 Uiso 1 1 calc R
H15C H 0.4810 0.1148 0.5811 0.100 Uiso 1 1 calc R
C16 C 0.769(3) 0.2371(14) 0.6335(14) 0.093(9) Uani 1 1 d .
H16A H 0.7971 0.2957 0.6199 0.139 Uiso 1 1 calc R
H16B H 0.8527 0.1996 0.6158 0.139 Uiso 1 1 calc R
H16C H 0.7491 0.2307 0.7042 0.139 Uiso 1 1 calc R
C17 C 0.5109(19) 0.2789(9) 0.6028(12) 0.030(4) Uani 1 1 d .
H17 H 0.5632 0.3349 0.6081 0.036 Uiso 1 1 calc R
C18 C 0.432(2) 0.2648(10) 0.7004(14) 0.053(5) Uani 1 1 d .
H18A H 0.5099 0.2646 0.7555 0.064 Uiso 1 1 calc R
H18B H 0.3818 0.2088 0.6988 0.064 Uiso 1 1 calc R
C19 C 0.312(2) 0.3329(10) 0.7206(15) 0.055(5) Uani 1 1 d .
H19A H 0.2650 0.3214 0.7851 0.066 Uiso 1 1 calc R
H19B H 0.3620 0.3888 0.7248 0.066 Uiso 1 1 calc R
C20 C 0.191(2) 0.3342(12) 0.6407(19) 0.068(7) Uani 1 1 d .
H20A H 0.1153 0.3788 0.6544 0.082 Uiso 1 1 calc R
H20B H 0.1373 0.2792 0.6379 0.082 Uiso 1 1 calc R
C21 C 0.2639(19) 0.3514(10) 0.5426(17) 0.060(6) Uani 1 1 d .
H21A H 0.1829 0.3527 0.4894 0.072 Uiso 1 1 calc R
H21B H 0.3125 0.4078 0.5454 0.072 Uiso 1 1 calc R
C22 C 0.3822(16) 0.2871(10) 0.5160(13) 0.035(4) Uani 1 1 d .
H22 H 0.3296 0.2312 0.5095 0.042 Uiso 1 1 calc R
C23 C 0.5101(19) 0.3934(9) 0.4111(14) 0.051(5) Uani 1 1 d .
H23A H 0.5606 0.4016 0.3479 0.076 Uiso 1 1 calc R
H23B H 0.5836 0.4038 0.4664 0.076 Uiso 1 1 calc R
H23C H 0.4244 0.4329 0.4151 0.076 Uiso 1 1 calc R
C24 C 0.3526(19) 0.2855(9) 0.3325(14) 0.040(5) Uani 1 1 d .
H24A H 0.2627 0.3235 0.3326 0.048 Uiso 1 1 calc R
H24B H 0.3151 0.2271 0.3410 0.048 Uiso 1 1 calc R
C25 C 0.426(2) 0.2922(9) 0.2317(13) 0.044(5) Uani 1 1 d .
H25A H 0.4406 0.3525 0.2153 0.053 Uiso 1 1 calc R
H25B H 0.5288 0.2656 0.2363 0.053 Uiso 1 1 calc R
C26 C 0.334(2) 0.2512(10) 0.1502(15) 0.049(5) Uani 1 1 d .
H26A H 0.3319 0.1897 0.1634 0.058 Uiso 1 1 calc R
H26B H 0.2280 0.2722 0.1529 0.058 Uiso 1 1 calc R
C27 C 0.387(2) 0.2640(10) 0.0482(15) 0.054(5) Uani 1 1 d .
H27A H 0.3086 0.2407 0.0008 0.065 Uiso 1 1 calc R
H27B H 0.3936 0.3254 0.0356 0.065 Uiso 1 1 calc R
C28 C 0.533(2) 0.2260(10) 0.0275(16) 0.074(6) Uani 1 1 d .
H28A H 0.6150 0.2565 0.0638 0.111 Uiso 1 1 calc R
H28B H 0.5502 0.2290 -0.0440 0.111 Uiso 1 1 calc R
H28C H 0.5334 0.1668 0.0487 0.111 Uiso 1 1 calc R
Hg1 Hg 1.14320(7) 0.58714(3) 0.08443(5) 0.03717(18) Uani 1 1 d .
Hg2 Hg 0.66599(7) 0.20986(3) 0.40759(5) 0.03761(18) Uani 1 1 d .
N1 N 1.0779(17) 0.5534(8) -0.0844(10) 0.045(4) Uani 1 1 d .
N2 N 0.9445(14) 0.4882(6) 0.0980(10) 0.033(3) Uani 1 1 d .
N3 N 0.6310(12) 0.2151(7) 0.5744(11) 0.048(4) Uani 1 1 d .
N4 N 0.4530(14) 0.3065(7) 0.4168(10) 0.035(3) Uani 1 1 d .

loop_
_atom_site_aniso_label
_atom_site_aniso_U_11
_atom_site_aniso_U_22
_atom_site_aniso_U_33
_atom_site_aniso_U_23
_atom_site_aniso_U_13
_atom_site_aniso_U_12
Br1 0.0513(11) 0.0464(10) 0.0620(14) -0.0077(10) -0.0116(11) 0.0166(9)
Br2 0.0557(11) 0.0248(9) 0.0639(13) -0.0069(7) -0.0072(10) 0.0023(7)
Br3 0.0483(11) 0.0608(12) 0.0839(18) -0.0035(11) 0.0110(12) -0.0211(10)
Br4 0.0693(12) 0.0267(9) 0.0622(13) -0.0092(8) 0.0012(10) -0.0050(8)
C1 0.084(14) 0.048(10) 0.025(11) 0.005(8) -0.018(10) 0.001(10)
C2 0.083(14) 0.062(12) 0.057(15) 0.000(11) 0.012(13) -0.026(12)
C3 0.045(10) 0.008(7) 0.058(14) -0.002(7) -0.006(10) 0.010(7)
C4 0.058(12) 0.022(8) 0.046(12) -0.006(7) 0.000(10) 0.004(8)
C5 0.047(11) 0.042(10) 0.043(12) 0.005(8) -0.024(10) 0.010(9)
C6 0.022(9) 0.024(9) 0.12(2) -0.010(10) 0.002(13) -0.004(7)
C7 0.022(9) 0.030(8) 0.081(16) -0.009(9) 0.001(10) -0.004(7)
C8 0.045(10) 0.029(8) 0.030(11) 0.000(7) 0.001(9) 0.000(7)
C9 0.030(9) 0.023(8) 0.064(14) 0.011(8) -0.013(9) -0.001(7)
C10 0.073(13) 0.025(9) 0.029(11) -0.013(7) 0.013(10) 0.009(8)
C11 0.050(11) 0.037(10) 0.060(14) 0.003(9) -0.005(11) -0.005(8)
C12 0.083(15) 0.060(13) 0.028(12) -0.012(9) 0.019(12) -0.014(10)
C13 0.16(2) 0.095(17) 0.032(14) -0.020(12) 0.018(16) 0.004(17)
C15 0.105(17) 0.044(10) 0.054(15) 0.016(9) 0.029(13) 0.031(11)
C16 0.115(19) 0.12(2) 0.039(14) -0.020(12) -0.018(14) 0.083(16)
C17 0.046(10) 0.016(8) 0.028(11) -0.001(7) 0.011(9) -0.012(7)
C18 0.077(13) 0.029(9) 0.054(14) -0.007(8) 0.002(11) -0.008(9)
C19 0.064(13) 0.037(10) 0.065(15) -0.011(9) 0.025(12) -0.020(9)
C20 0.028(10) 0.048(12) 0.13(2) -0.038(13) 0.010(14) 0.000(9)
C21 0.029(10) 0.042(10) 0.108(19) -0.029(11) -0.020(12) 0.020(8)
C22 0.015(8) 0.046(10) 0.044(13) -0.013(8) 0.010(9) -0.004(7)
C23 0.048(11) 0.034(9) 0.067(15) 0.015(9) -0.031(11) -0.014(8)
C24 0.050(11) 0.020(8) 0.049(13) 0.002(8) -0.013(10) 0.003(8)
C25 0.065(12) 0.015(7) 0.052(13) 0.005(7) -0.021(11) -0.005(8)
C26 0.049(11) 0.034(9) 0.060(15) 0.010(9) -0.029(11) 0.001(8)
C27 0.070(13) 0.032(9) 0.061(15) 0.008(9) -0.015(12) 0.018(9)
C28 0.088(15) 0.038(11) 0.098(18) 0.014(11) 0.023(13) 0.014(11)
Hg1 0.0407(4) 0.0277(3) 0.0428(4) -0.0009(3) -0.0034(3) -0.0008(3)
Hg2 0.0411(4) 0.0265(3) 0.0451(4) -0.0004(3) -0.0008(3) -0.0010(3)
N1 0.066(10) 0.038(8) 0.031(9) 0.008(6) 0.001(8) 0.030(7)
N2 0.043(8) 0.004(5) 0.051(10) 0.007(5) -0.013(8) -0.002(5)
N3 0.026(7) 0.006(5) 0.111(13) 0.008(8) -0.037(8) -0.007(6)
N4 0.043(8) 0.013(6) 0.048(10) -0.011(6) -0.017(8) 0.012(6)

loop_
_atom_type_symbol
_atom_type_description
_atom_type_scat_dispersion_real
_atom_type_scat_dispersion_imag
_atom_type_scat_source
C C 0.0033 0.0016 'International Tables Vol C Tables 4.2.6.8 and 6.1.1.4'
H H 0.0000 0.0000 'International Tables Vol C Tables 4.2.6.8 and 6.1.1.4'
N N 0.0061 0.0033 'International Tables Vol C Tables 4.2.6.8 and 6.1.1.4'
Br Br -0.2901 2.4595 'International Tables Vol C Tables 4.2.6.8 and 6.1.1.4'
Hg Hg -2.3894 9.2266 'International Tables Vol C Tables 4.2.6.8 and 6.1.1.4'

loop_
_geom_angle_atom_site_label_1
_geom_angle_atom_site_label_2
_geom_angle_atom_site_label_3
_geom_angle
N1 C1 H1A 109.5
N1 C1 H1B 109.5
H1A C1 H1B 109.5
N1 C1 H1C 109.5
H1A C1 H1C 109.5
H1B C1 H1C 109.5
N1 C2 H2A 109.5
N1 C2 H2B 109.5
H2A C2 H2B 109.5
N1 C2 H2C 109.5
H2A C2 H2C 109.5
H2B C2 H2C 109.5
C8 C3 C4 113.1(14)
C8 C3 N1 112.9(13)
C4 C3 N1 112.9(13)
C8 C3 H3 105.7
C4 C3 H3 105.7
N1 C3 H3 105.7
C5 C4 C3 112.1(14)
C5 C4 H4A 109.2
C3 C4 H4A 109.2
C5 C4 H4B 109.2
C3 C4 H4B 109.2
H4A C4 H4B 107.9
C4 C5 C6 111.9(14)
C4 C5 H5A 109.2
C6 C5 H5A 109.2
C4 C5 H5B 109.2
C6 C5 H5B 109.2
H5A C5 H5B 107.9
C7 C6 C5 109.0(13)
C7 C6 H6A 109.9
C5 C6 H6A 109.9
C7 C6 H6B 109.9
C5 C6 H6B 109.9
H6A C6 H6B 108.3
C6 C7 C8 112.3(14)
C6 C7 H7A 109.2
C8 C7 H7A 109.2
C6 C7 H7B 109.2
C8 C7 H7B 109.2
H7A C7 H7B 107.9
N2 C8 C3 112.3(13)
N2 C8 C7 114.2(13)
C3 C8 C7 109.3(14)
N2 C8 H8 106.9
C3 C8 H8 106.9
C7 C8 H8 106.9
N2 C9 H9A 109.5
N2 C9 H9B 109.5
H9A C9 H9B 109.5
N2 C9 H9C 109.5
H9A C9 H9C 109.5
H9B C9 H9C 109.5
C11 C10 N2 112.8(14)
C11 C10 H10A 109.0
N2 C10 H10A 109.0
C11 C10 H10B 109.0
N2 C10 H10B 109.0
H10A C10 H10B 107.8
C12 C11 C10 113.1(15)
C12 C11 H11A 109.0
C10 C11 H11A 109.0
C12 C11 H11B 109.0
C10 C11 H11B 109.0
H11A C11 H11B 107.8
C11 C12 C13 111.8(17)
C11 C12 H12A 109.2
C13 C12 H12A 109.2
C11 C12 H12B 109.2
C13 C12 H12B 109.2
H12A C12 H12B 107.9
C14 C13 C12 113(2)
C14 C13 H13A 109.1
C12 C13 H13A 109.1
C14 C13 H13B 109.1
C12 C13 H13B 109.1
H13A C13 H13B 107.8
C13 C14 H14A 109.5
C13 C14 H14B 109.5
H14A C14 H14B 109.5
C13 C14 H14C 109.5
H14A C14 H14C 109.5
H14B C14 H14C 109.5
N3 C15 H15A 109.5
N3 C15 H15B 109.5
H15A C15 H15B 109.5
N3 C15 H15C 109.5
H15A C15 H15C 109.5
H15B C15 H15C 109.5
N3 C16 H16A 109.5
N3 C16 H16B 109.5
H16A C16 H16B 109.5
N3 C16 H16C 109.5
H16A C16 H16C 109.5
H16B C16 H16C 109.5
N3 C17 C18 117.3(13)
N3 C17 C22 110.2(12)
C18 C17 C22 108.3(13)
N3 C17 H17 106.8
C18 C17 H17 106.8
C22 C17 H17 106.8
C17 C18 C19 112.6(14)
C17 C18 H18A 109.1
C19 C18 H18A 109.1
C17 C18 H18B 109.1
C19 C18 H18B 109.1
H18A C18 H18B 107.8
C20 C19 C18 110.9(15)
C20 C19 H19A 109.5
C18 C19 H19A 109.5
C20 C19 H19B 109.5
C18 C19 H19B 109.5
H19A C19 H19B 108.0
C19 C20 C21 108.9(15)
C19 C20 H20A 109.9
C21 C20 H20A 109.9
C19 C20 H20B 109.9
C21 C20 H20B 109.9
H20A C20 H20B 108.3
C22 C21 C20 113.7(16)
C22 C21 H21A 108.8
C20 C21 H21A 108.8
C22 C21 H21B 108.8
C20 C21 H21B 108.8
H21A C21 H21B 107.7
C21 C22 N4 112.1(15)
C21 C22 C17 110.6(14)
N4 C22 C17 111.0(11)
C21 C22 H22 107.6
N4 C22 H22 107.6
C17 C22 H22 107.6
N4 C23 H23A 109.5
N4 C23 H23B 109.5
H23A C23 H23B 109.5
N4 C23 H23C 109.5
H23A C23 H23C 109.5
H23B C23 H23C 109.5
N4 C24 C25 114.6(14)
N4 C24 H24A 108.6
C25 C24 H24A 108.6
N4 C24 H24B 108.6
C25 C24 H24B 108.6
H24A C24 H24B 107.6
C26 C25 C24 112.9(15)
C26 C25 H25A 109.0
C24 C25 H25A 109.0
C26 C25 H25B 109.0
C24 C25 H25B 109.0
H25A C25 H25B 107.8
C27 C26 C25 116.6(16)
C27 C26 H26A 108.2
C25 C26 H26A 108.2
C27 C26 H26B 108.2
C25 C26 H26B 108.2
H26A C26 H26B 107.3
C28 C27 C26 115.3(16)
C28 C27 H27A 108.5
C26 C27 H27A 108.5
C28 C27 H27B 108.5
C26 C27 H27B 108.5
H27A C27 H27B 107.5
C27 C28 H28A 109.5
C27 C28 H28B 109.5
H28A C28 H28B 109.5
C27 C28 H28C 109.5
H28A C28 H28C 109.5
H28B C28 H28C 109.5
N2 Hg1 N1 76.8(5)
N2 Hg1 Br1 111.8(3)
N1 Hg1 Br1 111.2(3)
N2 Hg1 Br2 104.6(3)
N1 Hg1 Br2 105.5(3)
Br1 Hg1 Br2 132.76(6)
N3 Hg2 N4 78.2(4)
N3 Hg2 Br3 111.3(3)
N4 Hg2 Br3 111.8(3)
N3 Hg2 Br4 106.3(3)
N4 Hg2 Br4 105.6(3)
Br3 Hg2 Br4 131.09(7)
C1 N1 C2 109.8(14)
C1 N1 C3 111.3(13)
C2 N1 C3 110.6(12)
C1 N1 Hg1 105.4(9)
C2 N1 Hg1 110.3(11)
C3 N1 Hg1 109.4(10)
C8 N2 C10 111.7(13)
C8 N2 C9 110.7(12)
C10 N2 C9 110.6(12)
C8 N2 Hg1 106.4(8)
C10 N2 Hg1 107.0(9)
C9 N2 Hg1 110.3(9)
C16 N3 C17 105.6(12)
C16 N3 C15 106.4(14)
C17 N3 C15 109.5(12)
C16 N3 Hg2 114.1(11)
C17 N3 Hg2 113.0(9)
C15 N3 Hg2 108.0(10)
C24 N4 C23 111.9(12)
C24 N4 C22 112.6(13)
C23 N4 C22 112.7(12)
C24 N4 Hg2 105.1(9)
C23 N4 Hg2 109.1(10)
C22 N4 Hg2 104.8(8)

loop_
_geom_bond_atom_site_label_1
_geom_bond_atom_site_label_2
_geom_bond_distance
Br1 Hg1 2.4913(18)
Br2 Hg1 2.5208(15)
Br3 Hg2 2.4871(18)
Br4 Hg2 2.5160(16)
C1 N1 1.443(18)
C1 H1A 0.9800
C1 H1B 0.9800
C1 H1C 0.9800
C2 N1 1.45(2)
C2 H2A 0.9800
C2 H2B 0.9800
C2 H2C 0.9800
C3 C8 1.52(2)
C3 C4 1.52(2)
C3 N1 1.53(2)
C3 H3 1.0000
C4 C5 1.47(2)
C4 H4A 0.9900
C4 H4B 0.9900
C5 C6 1.52(2)
C5 H5A 0.9900
C5 H5B 0.9900
C6 C7 1.50(2)
C6 H6A 0.9900
C6 H6B 0.9900
C7 C8 1.53(2)
C7 H7A 0.9900
C7 H7B 0.9900
C8 N2 1.50(2)
C8 H8 1.0000
C9 N2 1.515(17)
C9 H9A 0.9800
C9 H9B 0.9800
C9 H9C 0.9800
C10 C11 1.50(2)
C10 N2 1.503(19)
C10 H10A 0.9900
C10 H10B 0.9900
C11 C12 1.49(2)
C11 H11A 0.9900
C11 H11B 0.9900
C12 C13 1.52(3)
C12 H12A 0.9900
C12 H12B 0.9900
C13 C14 1.33(3)
C13 H13A 0.9900
C13 H13B 0.9900
C14 H14A 0.9800
C14 H14B 0.9800
C14 H14C 0.9800
C15 N3 1.52(2)
C15 H15A 0.9800
C15 H15B 0.9800
C15 H15C 0.9800
C16 N3 1.46(2)
C16 H16A 0.9800
C16 H16B 0.9800
C16 H16C 0.9800
C17 N3 1.518(19)
C17 C18 1.52(2)
C17 C22 1.60(2)
C17 H17 1.0000
C18 C19 1.54(2)
C18 H18A 0.9900
C18 H18B 0.9900
C19 C20 1.48(3)
C19 H19A 0.9900
C19 H19B 0.9900
C20 C21 1.51(3)
C20 H20A 0.9900
C20 H20B 0.9900
C21 C22 1.50(2)
C21 H21A 0.9900
C21 H21B 0.9900
C22 N4 1.52(2)
C22 H22 1.0000
C23 N4 1.467(18)
C23 H23A 0.9800
C23 H23B 0.9800
C23 H23C 0.9800
C24 N4 1.450(19)
C24 C25 1.53(2)
C24 H24A 0.9900
C24 H24B 0.9900
C25 C26 1.49(2)
C25 H25A 0.9900
C25 H25B 0.9900
C26 C27 1.48(3)
C26 H26A 0.9900
C26 H26B 0.9900
C27 C28 1.45(2)
C27 H27A 0.9900
C27 H27B 0.9900
C28 H28A 0.9800
C28 H28B 0.9800
C28 H28C 0.9800
Hg1 N2 2.352(11)
Hg1 N1 2.385(14)
Hg2 N3 2.279(15)
Hg2 N4 2.419(11)
